data_7033806
loop_
_publ_author_name
'Guo, Bing'
'Zhang, Xiao'
'Wang, Yan-Ning'
'Huang, Jing-Jing'
'Yu, Jie-Hui'
'Xu, Ji-Qing'

_publ_section_title
;
 New 1-D and 3-D thiocyanatocadmates modified by various amine molecules
 and Cl(-)/CH3COO(-) ions: synthesis, structural characterization, thermal
 behavior and photoluminescence properties.
;
_journal_issue 11
_journal_name_full 'Dalton transactions (Cambridge, England : 2003)'
_journal_page_first 5095
_journal_page_last 5105
_journal_paper_doi 10.1039/c4dt03799e
_journal_volume 44
_journal_year 2015
_chemical_formula_sum 'C12 H10 Cd Cl2 N6 S2'
_chemical_formula_weight 485.71
_chemical_name_systematic
; 
 ? 
;
_space_group_IT_number 13
_symmetry_cell_setting monoclinic
_symmetry_space_group_name_Hall '-P 2yc'
_symmetry_space_group_name_H-M 'P 1 2/c 1'
_atom_sites_solution_hydrogens geom
_atom_sites_solution_primary direct
_atom_sites_solution_secondary difmap
_audit_creation_method SHELXL-97
_audit_update_record
;
2015-01-19 deposited with the CCDC.
2015-01-26 downloaded from the CCDC.
;
_cell_angle_alpha 90.00
_cell_angle_beta 117.486(4)
_cell_angle_gamma 90.00
_cell_formula_units_Z 2
_cell_length_a 14.1335(9)
_cell_length_b 3.9687(3)
_cell_length_c 17.0383(12)
_cell_measurement_temperature 293(2)
_cell_measurement_theta_max 24.9987
_cell_measurement_theta_min 2.5446
_cell_volume 847.83(11)
_computing_cell_refinement 'Bruker SMAR'
_computing_data_collection 'Bruker SMAR'
_computing_data_reduction 'Bruker SMAR'
_computing_publication_material 'Bruker SHELXTL'
_computing_structure_refinement 'SHELXL-97 (Sheldrick, 1997)'
_computing_structure_solution 'SHELXS-97 (Sheldrick, 1990)'
_diffrn_ambient_temperature 293(2)
_diffrn_detector_area_resol_mean 9.00cm
_diffrn_measured_fraction_theta_full 0.993
_diffrn_measured_fraction_theta_max 0.993
_diffrn_measurement_device_type 'CCD area detector'
_diffrn_measurement_method 'phi and omega scans'
_diffrn_radiation_monochromator graphite
_diffrn_radiation_source 'fine-focus sealed tube'
_diffrn_radiation_type MoK\a
_diffrn_radiation_wavelength 0.71073
_diffrn_reflns_av_R_equivalents 0.0208
_diffrn_reflns_limit_h_max 16
_diffrn_reflns_limit_h_min -12
_diffrn_reflns_limit_k_max 4
_diffrn_reflns_limit_k_min -4
_diffrn_reflns_limit_l_max 18
_diffrn_reflns_limit_l_min -20
_diffrn_reflns_number 4465
_diffrn_reflns_theta_full 25.02
_diffrn_reflns_theta_max 25.02
_diffrn_reflns_theta_min 1.62
_diffrn_standards_decay_% none
_diffrn_standards_interval_count none
_diffrn_standards_interval_time none
_diffrn_standards_number none
_exptl_absorpt_coefficient_mu 1.855
_exptl_absorpt_correction_T_max 0.846
_exptl_absorpt_correction_T_min 0.800
_exptl_absorpt_correction_type empirical
_exptl_absorpt_process_details SADABS
_exptl_crystal_colour yellow
_exptl_crystal_density_diffrn 1.903
_exptl_crystal_density_method 'not measured'
_exptl_crystal_description needle
_exptl_crystal_F_000 476
_exptl_crystal_size_max 0.13
_exptl_crystal_size_mid 0.10
_exptl_crystal_size_min 0.09
_refine_diff_density_max 0.689
_refine_diff_density_min -0.412
_refine_diff_density_rms 0.073
_refine_ls_extinction_method none
_refine_ls_goodness_of_fit_ref 1.171
_refine_ls_hydrogen_treatment constr
_refine_ls_matrix_type full
_refine_ls_number_parameters 105
_refine_ls_number_reflns 1489
_refine_ls_number_restraints 0
_refine_ls_restrained_S_all 1.171
_refine_ls_R_factor_all 0.0202
_refine_ls_R_factor_gt 0.0192
_refine_ls_shift/su_max 0.000
_refine_ls_shift/su_mean 0.000
_refine_ls_structure_factor_coef Fsqd
_refine_ls_weighting_details 'calc w=1/[\s^2^(Fo^2^)+(0.0306P)^2^+0.4193P] where P=(Fo^2^+2Fc^2^)/3'
_refine_ls_weighting_scheme calc
_refine_ls_wR_factor_gt 0.0546
_refine_ls_wR_factor_ref 0.0553
_reflns_number_gt 1436
_reflns_number_total 1489
_reflns_threshold_expression >2sigma(I)
_cod_data_source_file c4dt03799e2.cif
_cod_data_source_block 1
_cod_depositor_comments 'Adding full bibliography for 7033806--7033810.cif.'
_cod_original_cell_volume 847.83(10)
_cod_original_sg_symbol_H-M P2/c
_cod_database_code 7033806
_diffrn_reflns_uneti_sigmai/neti 0.0150

loop_
_symmetry_equiv_pos_as_xyz
'x, y, z'
'-x, y, -z+1/2'
'-x, -y, -z'
'x, -y, z-1/2'

loop_
_atom_site_label
_atom_site_type_symbol
_atom_site_fract_x
_atom_site_fract_y
_atom_site_fract_z
_atom_site_U_iso_or_equiv
_atom_site_adp_type
_atom_site_occupancy
_atom_site_symmetry_multiplicity
_atom_site_calc_flag
_atom_site_refinement_flags
Cd1 Cd 0.5000 0.55263(6) 0.2500 0.02900(10) Uani 1 2 d S
Cl1 Cl 0.49152(5) 0.07072(14) 0.13697(4) 0.03266(15) Uani 1 1 d .
S1 S 0.11735(5) 0.86590(17) 0.10563(4) 0.03436(15) Uani 1 1 d .
N1 N 0.32427(17) 0.6072(6) 0.19055(15) 0.0408(5) Uani 1 1 d .
N2 N 0.29509(18) 0.6040(6) 0.47343(14) 0.0419(5) Uani 1 1 d .
H2A H 0.3468 0.6923 0.5193 0.050 Uiso 1 1 calc R
N3 N 0.05212(15) 0.1715(6) 0.25613(13) 0.0365(5) Uani 1 1 d .
C1 C 0.1965(2) 0.6103(6) 0.46589(16) 0.0370(6) Uani 1 1 d .
H1A H 0.1851 0.7122 0.5099 0.044 Uiso 1 1 calc R
C2 C 0.1131(2) 0.4704(6) 0.39504(15) 0.0320(5) Uani 1 1 d .
H2B H 0.0450 0.4740 0.3906 0.038 Uiso 1 1 calc R
C3 C 0.13110(17) 0.3196(6) 0.32827(14) 0.0273(5) Uani 1 1 d .
C4 C 0.23573(19) 0.3185(7) 0.33829(16) 0.0350(5) Uani 1 1 d .
H4A H 0.2501 0.2197 0.2955 0.042 Uiso 1 1 calc R
C5 C 0.3151(2) 0.4624(7) 0.41070(19) 0.0430(6) Uani 1 1 d .
H5A H 0.3841 0.4636 0.4173 0.052 Uiso 1 1 calc R
C6 C 0.23896(17) 0.7165(6) 0.15686(14) 0.0280(5) Uani 1 1 d .

loop_
_atom_site_aniso_label
_atom_site_aniso_U_11
_atom_site_aniso_U_22
_atom_site_aniso_U_33
_atom_site_aniso_U_23
_atom_site_aniso_U_13
_atom_site_aniso_U_12
Cd1 0.02145(15) 0.03017(16) 0.03231(15) 0.000 0.00977(11) 0.000
Cl1 0.0360(3) 0.0304(3) 0.0312(3) 0.0031(2) 0.0153(3) 0.0023(2)
S1 0.0278(3) 0.0403(3) 0.0378(3) 0.0009(2) 0.0174(3) 0.0047(2)
N1 0.0261(11) 0.0454(13) 0.0464(12) -0.0002(10) 0.0131(9) -0.0009(9)
N2 0.0383(12) 0.0448(13) 0.0328(11) -0.0040(9) 0.0080(9) -0.0036(10)
N3 0.0270(10) 0.0512(13) 0.0297(10) -0.0047(9) 0.0118(8) 0.0019(10)
C1 0.0499(15) 0.0336(13) 0.0285(12) 0.0014(10) 0.0190(11) 0.0059(11)
C2 0.0341(13) 0.0354(13) 0.0305(12) 0.0034(9) 0.0184(11) 0.0064(10)
C3 0.0289(11) 0.0289(12) 0.0250(11) 0.0053(9) 0.0131(9) 0.0055(9)
C4 0.0314(12) 0.0433(14) 0.0346(12) 0.0002(11) 0.0190(10) 0.0041(11)
C5 0.0313(13) 0.0533(17) 0.0439(15) 0.0002(12) 0.0169(12) 0.0019(11)
C6 0.0283(12) 0.0288(12) 0.0304(11) -0.0044(9) 0.0165(10) -0.0069(10)

loop_
_atom_type_symbol
_atom_type_description
_atom_type_scat_dispersion_real
_atom_type_scat_dispersion_imag
_atom_type_scat_source
C C 0.0033 0.0016 'International Tables Vol C Tables 4.2.6.8 and 6.1.1.4'
H H 0.0000 0.0000 'International Tables Vol C Tables 4.2.6.8 and 6.1.1.4'
Cd Cd -0.8075 1.2024 'International Tables Vol C Tables 4.2.6.8 and 6.1.1.4'
Cl Cl 0.1484 0.1585 'International Tables Vol C Tables 4.2.6.8 and 6.1.1.4'
N N 0.0061 0.0033 'International Tables Vol C Tables 4.2.6.8 and 6.1.1.4'
S S 0.1246 0.1234 'International Tables Vol C Tables 4.2.6.8 and 6.1.1.4'

loop_
_geom_angle_atom_site_label_1
_geom_angle_atom_site_label_2
_geom_angle_atom_site_label_3
_geom_angle
_geom_angle_site_symmetry_1
_geom_angle_site_symmetry_3
N1 Cd1 N1 168.80(12) 2_655 .
N1 Cd1 Cl1 93.85(6) 2_655 .
N1 Cd1 Cl1 94.15(6) . .
N1 Cd1 Cl1 94.15(6) 2_655 2_655
N1 Cd1 Cl1 93.85(6) . 2_655
Cl1 Cd1 Cl1 88.82(2) . 2_655
N1 Cd1 Cl1 85.72(6) 2_655 1_565
N1 Cd1 Cl1 86.00(6) . 1_565
Cl1 Cd1 Cl1 93.250(18) . 1_565
Cl1 Cd1 Cl1 177.930(17) 2_655 1_565
N1 Cd1 Cl1 86.00(6) 2_655 2_665
N1 Cd1 Cl1 85.72(6) . 2_665
Cl1 Cd1 Cl1 177.930(17) . 2_665
Cl1 Cd1 Cl1 93.250(18) 2_655 2_665
Cl1 Cd1 Cl1 84.68(2) 1_565 2_665
Cd1 Cl1 Cd1 93.250(18) . 1_545
C6 N1 Cd1 163.0(2) . .
C1 N2 C5 121.4(2) . .
C1 N2 H2A 119.3 . .
C5 N2 H2A 119.3 . .
C3 N3 N3 120.6(2) . 2
N2 C1 C2 121.1(2) . .
N2 C1 H1A 119.5 . .
C2 C1 H1A 119.5 . .
C1 C2 C3 119.0(2) . .
C1 C2 H2B 120.5 . .
C3 C2 H2B 120.5 . .
N3 C3 C4 119.2(2) . .
N3 C3 C2 122.5(2) . .
C4 C3 C2 118.3(2) . .
C5 C4 C3 119.4(2) . .
C5 C4 H4A 120.3 . .
C3 C4 H4A 120.3 . .
N2 C5 C4 120.7(2) . .
N2 C5 H5A 119.6 . .
C4 C5 H5A 119.6 . .
N1 C6 S1 177.9(2) . .

loop_
_geom_bond_atom_site_label_1
_geom_bond_atom_site_label_2
_geom_bond_distance
_geom_bond_site_symmetry_2
Cd1 N1 2.218(2) 2_655
Cd1 N1 2.218(2) .
Cd1 Cl1 2.6773(6) .
Cd1 Cl1 2.6773(6) 2_655
Cd1 Cl1 2.7817(6) 1_565
Cd1 Cl1 2.7817(6) 2_665
Cl1 Cd1 2.7817(6) 1_545
S1 C6 1.638(2) .
N1 C6 1.154(3) .
N2 C1 1.339(4) .
N2 C5 1.348(4) .
N2 H2A 0.8600 .
N3 C3 1.355(3) .
N3 N3 1.389(4) 2
C1 C2 1.357(4) .
C1 H1A 0.9300 .
C2 C3 1.409(3) .
C2 H2B 0.9300 .
C3 C4 1.408(3) .
C4 C5 1.352(4) .
C4 H4A 0.9300 .
C5 H5A 0.9300 .
